data_2108671
loop_
_publ_author_name
'Budzikur, Daria'
'Szklarz, Przemys\/law'
'Kinzhybalo, Vasyl'
'\'Slepokura, Katarzyna A.'

_publ_section_title
;
 Crystal structures and phase transitions of imidazolium hypodiphosphates
;
_journal_coeditor_code YB5027
_journal_issue 5
_journal_name_full 'Acta Crystallographica Section B'
_journal_page_first
;
;
_journal_paper_doi 10.1107/S2052520620011439
_journal_volume 76
_journal_year 2020
_chemical_formula_moiety '(C3 H5 N2), (H3 O6 P2)'
_chemical_formula_sum 'C3 H8 N2 O6 P2'
_chemical_formula_weight 230.05
_space_group_crystal_system orthorhombic
_space_group_IT_number 52
_space_group_name_Hall '-P 2a 2bc'
_space_group_name_H-M_alt 'P n n a'
_atom_sites_solution_hydrogens mixed
_atom_sites_solution_primary isomor
_atom_sites_solution_secondary difmap
_audit_creation_method SHELXL-2014/7
_cell_angle_alpha 90
_cell_angle_beta 90
_cell_angle_gamma 90
_cell_formula_units_Z 4
_cell_length_a 6.962(3)
_cell_length_b 8.368(3)
_cell_length_c 14.388(4)
_cell_measurement_reflns_used 4526
_cell_measurement_temperature 291(2)
_cell_measurement_theta_max 29.0850
_cell_measurement_theta_min 4.7210
_cell_volume 838.2(5)
_computing_cell_refinement 'CrysAlisPro 1.171.39.46 (Rigaku OD, 2018)'
_computing_data_collection 'CrysAlisPro 1.171.39.46 (Rigaku OD, 2018)'
_computing_data_reduction 'CrysAlisPro 1.171.39.46 (Rigaku OD, 2018)'
_computing_structure_refinement 'SHELXL-2014/7 (Sheldrick, 2015)'
_diffrn_ambient_temperature 291(2)
_diffrn_detector 'CCD plate'
_diffrn_detector_area_resol_mean 10.6249
_diffrn_detector_type Atlas
_diffrn_measured_fraction_theta_full 1.000
_diffrn_measured_fraction_theta_max 0.984
_diffrn_measurement_device 'four-circle diffractometer'
_diffrn_measurement_device_type 'Agilent Technologies, Xcalibur R'
_diffrn_measurement_method 'omega scans'
_diffrn_radiation_monochromator graphite
_diffrn_radiation_type MoK\a
_diffrn_radiation_wavelength 0.71073
_diffrn_reflns_av_R_equivalents 0.0261
_diffrn_reflns_av_unetI/netI 0.0142
_diffrn_reflns_Laue_measured_fraction_full 1.000
_diffrn_reflns_Laue_measured_fraction_max 0.984
_diffrn_reflns_limit_h_max 9
_diffrn_reflns_limit_h_min -9
_diffrn_reflns_limit_k_max 11
_diffrn_reflns_limit_k_min -11
_diffrn_reflns_limit_l_max 19
_diffrn_reflns_limit_l_min -19
_diffrn_reflns_number 12065
_diffrn_reflns_point_group_measured_fraction_full 1.000
_diffrn_reflns_point_group_measured_fraction_max 0.984
_diffrn_reflns_theta_full 25.242
_diffrn_reflns_theta_max 29.226
_diffrn_reflns_theta_min 2.816
_diffrn_source 'fine-focus sealed X-ray tube'
_diffrn_source_type 'Enhance (Mo) X-ray Source'
_exptl_absorpt_coefficient_mu 0.522
_exptl_absorpt_correction_T_max 0.957
_exptl_absorpt_correction_T_min 0.868
_exptl_absorpt_correction_type analytical
_exptl_absorpt_process_details
;
CrysAlisPro 1.171.39.46 (Rigaku Oxford Diffraction, 2018)
Analytical numeric absorption correction using a multifaceted crystal
   model based on expressions derived by R.C. Clark & J.S. Reid.
(Clark, R. C. & Reid, J. S. (1995). Acta Cryst. A51, 887-897)
Empirical absorption correction using spherical harmonics,
 implemented in SCALE3 ABSPACK scaling algorithm.
;
_exptl_crystal_colour colourless
_exptl_crystal_density_diffrn 1.823
_exptl_crystal_description plate
_exptl_crystal_F_000 472
_exptl_crystal_size_max 0.350
_exptl_crystal_size_mid 0.210
_exptl_crystal_size_min 0.100
_refine_diff_density_max 0.235
_refine_diff_density_min -0.395
_refine_diff_density_rms 0.057
_refine_ls_extinction_coef 0.065(4)
_refine_ls_extinction_expression Fc^*^=kFc[1+0.001xFc^2^\l^3^/sin(2\q)]^-1/4^
_refine_ls_extinction_method 'SHELXL-2014/7 (Sheldrick 2015)'
_refine_ls_goodness_of_fit_ref 1.050
_refine_ls_hydrogen_treatment constr
_refine_ls_matrix_type full
_refine_ls_number_parameters 101
_refine_ls_number_reflns 1128
_refine_ls_number_restraints 35
_refine_ls_restrained_S_all 1.035
_refine_ls_R_factor_all 0.0456
_refine_ls_R_factor_gt 0.0351
_refine_ls_shift/su_max 0.000
_refine_ls_shift/su_mean 0.000
_refine_ls_structure_factor_coef Fsqd
_refine_ls_weighting_details 'w=1/[\s^2^(Fo^2^)+(0.0419P)^2^+0.4756P] where P=(Fo^2^+2Fc^2^)/3'
_refine_ls_weighting_scheme calc
_refine_ls_wR_factor_gt 0.0865
_refine_ls_wR_factor_ref 0.0949
_reflns_Friedel_coverage 0.000
_reflns_number_gt 901
_reflns_number_total 1128
_reflns_threshold_expression 'I > 2\s(I)'
_cod_data_source_file yb5027sup1.cif
_cod_data_source_block I_RTP
_cod_database_code 2108671
_shelx_shelxl_version_number 2014/7
_shelx_space_group_comment
;
The symmetry employed for this shelxl refinement is uniquely defined
by the following loop, which should always be used as a source of
symmetry information in preference to the above space-group names.
They are only intended as comments.
;
_shelx_estimated_absorpt_t_min 0.838
_shelx_estimated_absorpt_t_max 0.950

loop_
_space_group_symop_operation_xyz
'x, y, z'
'-x+1/2, -y, z'
'-x+1/2, y+1/2, -z+1/2'
'x, -y+1/2, -z+1/2'
'-x, -y, -z'
'x-1/2, y, -z'
'x-1/2, -y-1/2, z-1/2'
'-x, y-1/2, z-1/2'

loop_
_atom_site_label
_atom_site_type_symbol
_atom_site_fract_x
_atom_site_fract_y
_atom_site_fract_z
_atom_site_U_iso_or_equiv
_atom_site_adp_type
_atom_site_occupancy
_atom_site_site_symmetry_order
_atom_site_calc_flag
_atom_site_refinement_flags_posn
_atom_site_refinement_flags_adp
_atom_site_refinement_flags_occupancy
_atom_site_disorder_assembly
_atom_site_disorder_group
P1 P 0.59322(8) 0.00009(5) 0.33478(3) 0.0410(2) Uani 1 1 d . . . . .
O1 O 0.5268(3) 0.07328(15) 0.42589(9) 0.0537(4) Uani 1 1 d . . . . .
H1 H 0.514694 0.002730 0.465006 0.081 Uiso 0.5 1 calc R U P . .
O2 O 0.5286(3) -0.17341(16) 0.32510(9) 0.0524(4) Uani 1 1 d . . . . .
H2 H 0.522141 -0.196980 0.269866 0.079 Uiso 0.5 1 calc R U P . .
O3 O 0.5298(2) 0.10050(16) 0.25196(9) 0.0509(4) Uani 1 1 d . . . . .
H3 H 0.536109 0.195536 0.265515 0.076 Uiso 0.5 1 calc R U P . .
N1A N 0.315(4) 0.3899(19) 0.4357(10) 0.018(5) Uiso 0.1 1 d D . P A -1
H1A H 0.341530 0.301228 0.408235 0.022 Uiso 0.1 1 calc R U P A -1
C2A C 0.262(4) 0.519(2) 0.3881(10) 0.014(4) Uiso 0.1 1 d D . P A -1
H2A H 0.240136 0.530347 0.324739 0.017 Uiso 0.1 1 calc R U P A -1
N3A N 0.249(5) 0.626(2) 0.4558(12) 0.042(11) Uiso 0.1 1 d D . P A -1
H3A H 0.222872 0.725672 0.446907 0.051 Uiso 0.1 1 calc R U P A -1
C4A C 0.282(4) 0.5602(19) 0.5414(12) 0.027(6) Uiso 0.1 1 d D . P A -1
H4A H 0.273958 0.613810 0.597862 0.033 Uiso 0.1 1 calc R U P A -1
C5A C 0.327(3) 0.405(2) 0.5304(10) 0.010(3) Uiso 0.1 1 d D . P A -1
H5A H 0.357571 0.328163 0.574925 0.012 Uiso 0.1 1 calc R U P A -1
N1B N 0.285(2) 0.3941(11) 0.5211(7) 0.036(3) Uiso 0.2 1 d D . P B -2
H1B H 0.309717 0.313912 0.556397 0.044 Uiso 0.2 1 calc R U P B -2
C2B C 0.268(2) 0.3814(9) 0.4293(7) 0.029(3) Uiso 0.2 1 d D . P B -2
H2B H 0.286994 0.292095 0.391904 0.035 Uiso 0.2 1 calc R U P B -2
N3B N 0.2177(18) 0.5286(9) 0.4046(6) 0.024(3) Uiso 0.2 1 d D . P B -2
H3B H 0.201627 0.558654 0.348010 0.028 Uiso 0.2 1 calc R U P B -2
C4B C 0.194(2) 0.6268(14) 0.4798(7) 0.036(3) Uiso 0.2 1 d D . P B -2
H4B H 0.143740 0.729692 0.479366 0.043 Uiso 0.2 1 calc R U P B -2
C5B C 0.259(3) 0.5459(12) 0.5546(8) 0.038(4) Uiso 0.2 1 d D . P B -2
H5B H 0.280296 0.583857 0.614431 0.046 Uiso 0.2 1 calc R U P B -2
N1C N 0.212(3) 0.5622(16) 0.5424(8) 0.027(3) Uiso 0.2 1 d D . P C -3
H1C H 0.165905 0.609116 0.590781 0.033 Uiso 0.2 1 calc R U P C -3
C2C C 0.274(2) 0.4121(16) 0.5447(8) 0.018(3) Uiso 0.2 1 d D . P C -3
H2C H 0.288262 0.344285 0.595466 0.022 Uiso 0.2 1 calc R U P C -3
N3C N 0.311(3) 0.3842(15) 0.4554(8) 0.022(3) Uiso 0.2 1 d D . P C -3
H3C H 0.343391 0.292508 0.433545 0.026 Uiso 0.2 1 calc R U P C -3
C4C C 0.290(2) 0.5190(15) 0.4027(8) 0.027(3) Uiso 0.2 1 d D . P C -3
H4C H 0.315575 0.527623 0.339451 0.032 Uiso 0.2 1 calc R U P C -3
C5C C 0.225(3) 0.6374(14) 0.4580(10) 0.021(4) Uiso 0.2 1 d D . P C -3
H5C H 0.196349 0.742762 0.442819 0.025 Uiso 0.2 1 calc R U P C -3

loop_
_atom_site_aniso_label
_atom_site_aniso_U_11
_atom_site_aniso_U_22
_atom_site_aniso_U_33
_atom_site_aniso_U_23
_atom_site_aniso_U_13
_atom_site_aniso_U_12
P1 0.0685(4) 0.0304(3) 0.0240(3) -0.00231(17) 0.00466(19) -0.0146(2)
O1 0.1012(12) 0.0316(7) 0.0283(7) -0.0036(5) 0.0124(7) -0.0010(7)
O2 0.0860(11) 0.0316(7) 0.0394(7) -0.0052(5) 0.0148(7) -0.0218(7)
O3 0.0763(9) 0.0488(8) 0.0276(6) 0.0044(5) -0.0064(6) -0.0128(7)

loop_
_atom_type_symbol
_atom_type_description
_atom_type_scat_dispersion_real
_atom_type_scat_dispersion_imag
_atom_type_scat_source
C C 0.0033 0.0016 'International Tables Vol C Tables 4.2.6.8 and 6.1.1.4'
H H 0.0000 0.0000 'International Tables Vol C Tables 4.2.6.8 and 6.1.1.4'
N N 0.0061 0.0033 'International Tables Vol C Tables 4.2.6.8 and 6.1.1.4'
O O 0.0106 0.0060 'International Tables Vol C Tables 4.2.6.8 and 6.1.1.4'
P P 0.1023 0.0942 'International Tables Vol C Tables 4.2.6.8 and 6.1.1.4'

loop_
_geom_angle_atom_site_label_1
_geom_angle_atom_site_label_2
_geom_angle_atom_site_label_3
_geom_angle
_geom_angle_site_symmetry_1
_geom_angle_site_symmetry_3
_geom_angle_publ_flag
O1 P1 O3 111.37(9) . . ?
O1 P1 O2 111.87(8) . . ?
O3 P1 O2 111.58(8) . . ?
O1 P1 P1 107.74(7) . 2_655 ?
O3 P1 P1 106.87(6) . 2_655 ?
O2 P1 P1 107.10(8) . 2_655 ?
P1 O1 H1 109.5 . . ?
P1 O2 H2 109.5 . . ?
P1 O3 H3 109.5 . . ?
C2A N1A C5A 117.1(12) . . ?
C2A N1A H1A 121.5 . . ?
C5A N1A H1A 121.5 . . ?
N1A C2A N3A 101.1(12) . . ?
N1A C2A H2A 129.5 . . ?
N3A C2A H2A 129.5 . . ?
C2A N3A C4A 111.9(13) . . ?
C2A N3A H3A 124.1 . . ?
C4A N3A H3A 124.1 . . ?
C5A C4A N3A 108.9(13) . . ?
C5A C4A H4A 125.5 . . ?
N3A C4A H4A 125.5 . . ?
C4A C5A N1A 100.9(12) . . ?
C4A C5A H5A 129.5 . . ?
N1A C5A H5A 129.5 . . ?
C2B N1B C5B 114.4(9) . . ?
C2B N1B H1B 122.8 . . ?
C5B N1B H1B 122.8 . . ?
N1B C2B N3B 102.3(9) . . ?
N1B C2B H2B 128.8 . . ?
N3B C2B H2B 128.8 . . ?
C2B N3B C4B 112.2(10) . . ?
C2B N3B H3B 123.9 . . ?
C4B N3B H3B 123.9 . . ?
C5B C4B N3B 106.8(10) . . ?
C5B C4B H4B 126.6 . . ?
N3B C4B H4B 126.6 . . ?
C4B C5B N1B 103.2(10) . . ?
C4B C5B H5B 128.4 . . ?
N1B C5B H5B 128.4 . . ?
C2C N1C C5C 115.7(12) . . ?
C2C N1C H1C 122.2 . . ?
C5C N1C H1C 122.2 . . ?
N1C C2C N3C 101.8(11) . . ?
N1C C2C H2C 129.1 . . ?
N3C C2C H2C 129.1 . . ?
C2C N3C C4C 111.8(9) . . ?
C2C N3C H3C 124.1 . . ?
C4C N3C H3C 124.1 . . ?
C5C C4C N3C 108.3(9) . . ?
C5C C4C H4C 125.9 . . ?
N3C C4C H4C 125.9 . . ?
C4C C5C N1C 102.0(10) . . ?
C4C C5C H5C 129.0 . . ?
N1C C5C H5C 129.0 . . ?

loop_
_geom_bond_atom_site_label_1
_geom_bond_atom_site_label_2
_geom_bond_distance
_geom_bond_site_symmetry_2
_geom_bond_publ_flag
P1 O1 1.5190(13) . ?
P1 O3 1.5234(14) . ?
P1 O2 1.5263(14) . ?
P1 P1 2.1831(15) 2_655 ?
O1 H1 0.8200 . ?
O2 H2 0.8200 . ?
O3 H3 0.8200 . ?
N1A C2A 1.330(2) . ?
N1A C5A 1.370(2) . ?
N1A H1A 0.8600 . ?
C2A N3A 1.330(2) . ?
C2A H2A 0.9300 . ?
N3A C4A 1.369(2) . ?
N3A H3A 0.8600 . ?
C4A C5A 1.349(2) . ?
C4A H4A 0.9300 . ?
C5A H5A 0.9300 . ?
N1B C2B 1.329(3) . ?
N1B C5B 1.370(3) . ?
N1B H1B 0.8600 . ?
C2B N3B 1.330(3) . ?
C2B H2B 0.9300 . ?
N3B C4B 1.368(3) . ?
N3B H3B 0.8600 . ?
C4B C5B 1.348(3) . ?
C4B H4B 0.9300 . ?
C5B H5B 0.9300 . ?
N1C C2C 1.330(3) . ?
N1C C5C 1.371(3) . ?
N1C H1C 0.8600 . ?
C2C N3C 1.330(3) . ?
C2C H2C 0.9300 . ?
N3C C4C 1.368(3) . ?
N3C H3C 0.8600 . ?
C4C C5C 1.348(3) . ?
C4C H4C 0.9300 . ?
C5C H5C 0.9300 . ?

loop_
_geom_hbond_atom_site_label_D
_geom_hbond_atom_site_label_H
_geom_hbond_atom_site_label_A
_geom_hbond_distance_DH
_geom_hbond_distance_HA
_geom_hbond_distance_DA
_geom_hbond_angle_DHA
_geom_hbond_site_symmetry_A
O1 H1 O1 0.82 1.72 2.488(3) 155.6 5_656
O2 H2 O2 0.82 1.75 2.513(2) 155.1 4_545
O3 H3 O3 0.82 1.73 2.503(3) 157.4 4
N1A H1A O1 0.86 2.32 3.034(17) 141.0 .
N3A H3A O1 0.86 2.44 3.19(2) 146.7 2_565
N1B H1B O2 0.86 2.36 3.162(11) 156.0 5_656
N3B H3B O3 0.86 2.19 2.900(9) 139.9 3
N1C H1C O2 0.86 2.39 3.186(13) 155.1 6_566
N3C H3C O1 0.86 2.24 3.036(12) 154.3 .
C2A H2A O3 0.93 2.26 2.94(2) 130.1 3
C4A H4A O3 0.93 2.61 3.32(2) 133.8 8_666
C5A H5A O2 0.93 2.09 3.013(14) 170.6 5_656
C2B H2B O1 0.93 2.53 3.145(9) 124.3 .
C4B H4B O1 0.93 2.17 3.044(12) 155.7 2_565
C5B H5B O3 0.93 2.38 3.231(13) 151.4 8_666
C2C H2C O2 0.93 2.23 3.064(14) 148.7 5_656
C4C H4C O3 0.93 2.26 2.957(14) 131.4 4
C5C H5C O1 0.93 2.20 3.024(15) 147.1 2_565

loop_
_geom_torsion_atom_site_label_1
_geom_torsion_atom_site_label_2
_geom_torsion_atom_site_label_3
_geom_torsion_atom_site_label_4
_geom_torsion
_geom_torsion_site_symmetry_1
_geom_torsion_site_symmetry_2
_geom_torsion_site_symmetry_3
_geom_torsion_site_symmetry_4
_geom_torsion_publ_flag
C5A N1A C2A N3A 4(3) . . . . ?
N1A C2A N3A C4A -4(4) . . . . ?
C2A N3A C4A C5A 3(4) . . . . ?
N3A C4A C5A N1A -1(3) . . . . ?
C2A N1A C5A C4A -2(3) . . . . ?
C5B N1B C2B N3B -3.9(16) . . . . ?
N1B C2B N3B C4B -3.1(14) . . . . ?
C2B N3B C4B C5B 8.9(18) . . . . ?
N3B C4B C5B N1B -10.3(19) . . . . ?
C2B N1B C5B C4B 9(2) . . . . ?
C5C N1C C2C N3C -6.4(19) . . . . ?
N1C C2C N3C C4C 6.2(18) . . . . ?
C2C N3C C4C C5C -4(2) . . . . ?
N3C C4C C5C N1C 0.1(18) . . . . ?
C2C N1C C5C C4C 4.1(19) . . . . ?
O1 P1 P1 O1 50.06(11) . . 2_655 2_655 ?
O2 P1 P1 O1 -70.45(7) . . 2_655 2_655 ?
O3 P1 P1 O1 169.85(8) . . 2_655 2_655 ?
O1 P1 P1 O2 -70.45(7) . . 2_655 2_655 ?
O2 P1 P1 O2 169.04(10) . . 2_655 2_655 ?
O3 P1 P1 O2 49.34(8) . . 2_655 2_655 ?
O1 P1 P1 O3 169.85(8) . . 2_655 2_655 ?
O2 P1 P1 O3 49.34(8) . . 2_655 2_655 ?
O3 P1 P1 O3 -70.36(12) . . 2_655 2_655 ?

_cod_database_fobs_code 2108671
